data_4508531
loop_
_publ_author_name
'Paton, Andrew S.'
'Morse, Graham E.'
'Lough, Alan J.'
'Bender, Timothy P.'

_publ_section_title
;
 Utilizing the \p-Acidity of Boron Subphthalocyanine To Achieve Novel
 Solid-State Arrangements
;
_journal_issue 12
_journal_name_full 'Crystal Growth &amp; Design'
_journal_page_first 5368
_journal_paper_doi 10.1021/cg4012795
_journal_volume 13
_journal_year 2013
_chemical_formula_moiety 'C34 H7 B F12 N6 O, 0.5(C6 H6)'
_chemical_formula_sum 'C37 H10 B F12 N6 O'
_chemical_formula_weight 793.32
_chemical_name_common ' \b-naphthoxy-dodecafluorosubphthalocyanine'
_chemical_name_systematic ' (2-naphthoxy)(dodecafluorosubphthalocyaninato)boron'
_space_group_IT_number 61
_symmetry_cell_setting orthorhombic
_symmetry_space_group_name_Hall '-P 2ac 2ab'
_symmetry_space_group_name_H-M 'P b c a'
_atom_sites_solution_hydrogens geom
_atom_sites_solution_primary direct
_atom_sites_solution_secondary difmap
_audit_creation_method SHELXL-97
_cell_angle_alpha 90.00
_cell_angle_beta 90.00
_cell_angle_gamma 90.00
_cell_formula_units_Z 8
_cell_length_a 11.5833(4)
_cell_length_b 12.7133(3)
_cell_length_c 41.9519(16)
_cell_measurement_reflns_used 16359
_cell_measurement_temperature 150(1)
_cell_measurement_theta_max 25.0
_cell_measurement_theta_min 2.6
_cell_volume 6177.9(3)
_computing_cell_refinement 'Denzo-SMN (Otwinowski & Minor, 1997)'
_computing_data_collection 'Collect (Nonius B.V., 1997-2002)'
_computing_data_reduction Denzo-SMN
_computing_molecular_graphics 'PLATON (Spek, 2009)'
_computing_publication_material 'SHELXTL V6.1'
_computing_structure_refinement 'SHELXTL V6.1 (Sheldrick, 2008)'
_computing_structure_solution 'SIR-92 (Altomare et al., 1994)'
_diffrn_ambient_temperature 150(1)
_diffrn_detector_area_resol_mean 9
_diffrn_measured_fraction_theta_full 0.991
_diffrn_measured_fraction_theta_max 0.991
_diffrn_measurement_device_type 'Nonius KappaCCD'
_diffrn_measurement_method '\f scans and \w scans with \k offsets'
_diffrn_radiation_monochromator graphite
_diffrn_radiation_source 'fine-focus sealed tube'
_diffrn_radiation_type MoK\a
_diffrn_radiation_wavelength 0.71073
_diffrn_reflns_av_R_equivalents 0.1246
_diffrn_reflns_av_sigmaI/netI 0.0910
_diffrn_reflns_limit_h_max 13
_diffrn_reflns_limit_h_min -11
_diffrn_reflns_limit_k_max 15
_diffrn_reflns_limit_k_min -12
_diffrn_reflns_limit_l_max 49
_diffrn_reflns_limit_l_min -49
_diffrn_reflns_number 23743
_diffrn_reflns_theta_full 25.00
_diffrn_reflns_theta_max 25.00
_diffrn_reflns_theta_min 2.57
_exptl_absorpt_coefficient_mu 0.156
_exptl_absorpt_correction_T_max 1.102
_exptl_absorpt_correction_T_min 0.382
_exptl_absorpt_correction_type multi-scan
_exptl_absorpt_process_details
;
multi-scan from symmetry-related measurements 
 Sortav (Blessing 1995)
;
_exptl_crystal_colour purple
_exptl_crystal_density_diffrn 1.706
_exptl_crystal_density_method 'not measured'
_exptl_crystal_description block
_exptl_crystal_F_000 3160
_exptl_crystal_size_max 0.25
_exptl_crystal_size_mid 0.14
_exptl_crystal_size_min 0.14
_refine_diff_density_max 0.400
_refine_diff_density_min -0.308
_refine_diff_density_rms 0.078
_refine_ls_extinction_method none
_refine_ls_goodness_of_fit_ref 1.024
_refine_ls_hydrogen_treatment constr
_refine_ls_matrix_type full
_refine_ls_number_parameters 514
_refine_ls_number_reflns 5392
_refine_ls_number_restraints 0
_refine_ls_restrained_S_all 1.024
_refine_ls_R_factor_all 0.1439
_refine_ls_R_factor_gt 0.0646
_refine_ls_shift/su_max 0.000
_refine_ls_shift/su_mean 0.000
_refine_ls_structure_factor_coef Fsqd
_refine_ls_weighting_details 'calc w=1/[\s^2^(Fo^2^)+(0.1044P)^2^] where P=(Fo^2^+2Fc^2^)/3'
_refine_ls_weighting_scheme calc
_refine_ls_wR_factor_gt 0.1520
_refine_ls_wR_factor_ref 0.2045
_reflns_number_gt 2749
_reflns_number_total 5392
_reflns_threshold_expression I>2\s(I)
_cod_data_source_file cg4012795_si_006.cif
_cod_data_source_block k1113
_cod_database_code 4508531

loop_
_symmetry_equiv_pos_as_xyz
'x, y, z'
'-x+1/2, -y, z+1/2'
'x+1/2, -y+1/2, -z'
'-x, y+1/2, -z+1/2'
'-x, -y, -z'
'x-1/2, y, -z-1/2'
'-x-1/2, y-1/2, z'
'x, -y-1/2, z-1/2'

loop_
_atom_site_label
_atom_site_type_symbol
_atom_site_fract_x
_atom_site_fract_y
_atom_site_fract_z
_atom_site_U_iso_or_equiv
_atom_site_adp_type
_atom_site_occupancy
_atom_site_symmetry_multiplicity
_atom_site_calc_flag
_atom_site_refinement_flags
F1 F 0.2692(2) 0.44124(17) 0.07376(6) 0.0472(7) Uani 1 1 d .
F2 F 0.07851(19) 0.45434(17) 0.11041(7) 0.0516(7) Uani 1 1 d .
F3 F 0.0927(2) 0.44883(18) 0.17433(7) 0.0571(8) Uani 1 1 d .
F4 F 0.2992(2) 0.43206(19) 0.20407(7) 0.0547(7) Uani 1 1 d .
F5 F 0.6364(3) 0.5564(2) 0.25395(6) 0.0667(8) Uani 1 1 d .
F6 F 0.7868(3) 0.6998(2) 0.27760(7) 0.0805(10) Uani 1 1 d .
F7 F 0.9743(2) 0.7584(2) 0.24455(7) 0.0721(9) Uani 1 1 d .
F8 F 1.0135(2) 0.68505(18) 0.18486(6) 0.0541(7) Uani 1 1 d .
F9 F 0.9811(2) 0.70275(18) 0.07291(6) 0.0509(7) Uani 1 1 d .
F10 F 0.9170(2) 0.78387(19) 0.01560(7) 0.0632(8) Uani 1 1 d .
F11 F 0.7256(2) 0.7185(2) -0.01392(6) 0.0614(8) Uani 1 1 d .
F12 F 0.5863(2) 0.57079(18) 0.01260(6) 0.0546(7) Uani 1 1 d .
O1 O 0.7311(2) 0.2923(2) 0.12910(7) 0.0436(8) Uani 1 1 d .
N1 N 0.5719(3) 0.4111(2) 0.13339(8) 0.0358(9) Uani 1 1 d .
N2 N 0.5690(3) 0.4478(3) 0.18920(9) 0.0437(10) Uani 1 1 d .
N3 N 0.7435(3) 0.4630(2) 0.15902(8) 0.0370(9) Uani 1 1 d .
N4 N 0.8783(3) 0.5658(2) 0.12964(9) 0.0357(9) Uani 1 1 d .
N5 N 0.7302(3) 0.4699(2) 0.10292(8) 0.0328(8) Uani 1 1 d .
N6 N 0.5438(3) 0.4576(2) 0.07909(8) 0.0358(9) Uani 1 1 d .
C1 C 0.5026(3) 0.4264(3) 0.10767(10) 0.0357(10) Uani 1 1 d .
C2 C 0.3859(4) 0.4271(3) 0.12004(11) 0.0366(11) Uani 1 1 d .
C3 C 0.2790(4) 0.4364(3) 0.10548(11) 0.0385(11) Uani 1 1 d .
C4 C 0.1814(4) 0.4431(3) 0.12421(12) 0.0396(11) Uani 1 1 d .
C5 C 0.1892(4) 0.4406(3) 0.15707(12) 0.0408(11) Uani 1 1 d .
C6 C 0.2947(4) 0.4321(3) 0.17189(12) 0.0431(12) Uani 1 1 d .
C7 C 0.3939(4) 0.4237(3) 0.15369(11) 0.0384(11) Uani 1 1 d .
C8 C 0.5152(4) 0.4218(3) 0.16185(11) 0.0379(11) Uani 1 1 d .
C9 C 0.6812(4) 0.4745(3) 0.18640(11) 0.0403(11) Uani 1 1 d .
C10 C 0.7494(4) 0.5425(3) 0.20677(11) 0.0412(11) Uani 1 1 d .
C11 C 0.7287(4) 0.5845(4) 0.23701(12) 0.0516(13) Uani 1 1 d .
C12 C 0.8042(5) 0.6583(4) 0.24889(12) 0.0597(14) Uani 1 1 d .
C13 C 0.9006(4) 0.6901(4) 0.23129(12) 0.0522(13) Uani 1 1 d .
C14 C 0.9208(4) 0.6507(3) 0.20121(11) 0.0452(12) Uani 1 1 d .
C15 C 0.8457(4) 0.5780(3) 0.18844(10) 0.0363(11) Uani 1 1 d .
C16 C 0.8349(4) 0.5322(3) 0.15734(11) 0.0359(10) Uani 1 1 d .
C17 C 0.8202(3) 0.5401(3) 0.10309(11) 0.0351(10) Uani 1 1 d .
C18 C 0.8155(3) 0.5924(3) 0.07233(10) 0.0355(10) Uani 1 1 d .
C19 C 0.8841(4) 0.6688(3) 0.05895(11) 0.0429(11) Uani 1 1 d .
C20 C 0.8512(4) 0.7114(3) 0.02989(12) 0.0484(12) Uani 1 1 d .
C21 C 0.7522(4) 0.6772(3) 0.01461(11) 0.0458(12) Uani 1 1 d .
C22 C 0.6817(4) 0.6022(3) 0.02814(11) 0.0434(12) Uani 1 1 d .
C23 C 0.7136(4) 0.5578(3) 0.05700(10) 0.0356(10) Uani 1 1 d .
C24 C 0.6554(4) 0.4857(3) 0.07816(10) 0.0373(11) Uani 1 1 d .
C25 C 0.8445(4) 0.2622(3) 0.13178(11) 0.0378(11) Uani 1 1 d .
C26 C 0.8899(4) 0.2429(3) 0.16208(12) 0.0444(12) Uani 1 1 d .
H26A H 0.8415 0.2499 0.1802 0.053 Uiso 1 1 calc R
C27 C 1.0027(4) 0.2142(3) 0.16603(11) 0.0439(12) Uani 1 1 d .
H27A H 1.0316 0.2016 0.1869 0.053 Uiso 1 1 calc R
C28 C 1.0770(4) 0.2032(3) 0.13947(11) 0.0391(11) Uani 1 1 d .
C29 C 1.1980(4) 0.1842(3) 0.14289(12) 0.0427(12) Uani 1 1 d .
H29A H 1.2299 0.1739 0.1635 0.051 Uiso 1 1 calc R
C30 C 1.2679(4) 0.1806(3) 0.11690(12) 0.0446(12) Uani 1 1 d .
H30A H 1.3488 0.1713 0.1194 0.053 Uiso 1 1 calc R
C31 C 1.2195(4) 0.1908(3) 0.08625(12) 0.0465(12) Uani 1 1 d .
H31A H 1.2679 0.1849 0.0680 0.056 Uiso 1 1 calc R
C32 C 1.1053(4) 0.2087(3) 0.08231(12) 0.0501(13) Uani 1 1 d .
H32A H 1.0751 0.2146 0.0613 0.060 Uiso 1 1 calc R
C33 C 1.0304(4) 0.2189(3) 0.10830(11) 0.0391(11) Uani 1 1 d .
C34 C 0.9120(4) 0.2477(3) 0.10507(12) 0.0429(12) Uani 1 1 d .
H34A H 0.8795 0.2569 0.0845 0.051 Uiso 1 1 calc R
B1 B 0.6997(4) 0.4017(4) 0.13099(12) 0.0378(13) Uani 1 1 d .
C1S C 0.0356(4) 0.4561(4) 0.02866(12) 0.0543(13) Uani 1 1 d .
H1S H 0.0598 0.4256 0.0482 0.065 Uiso 1 1 calc R
C2S C -0.0668(4) 0.4245(3) 0.01446(13) 0.0530(13) Uani 1 1 d .
H2S H -0.1132 0.3725 0.0245 0.064 Uiso 1 1 calc R
C3S C -0.1020(4) 0.4678(4) -0.01403(12) 0.0532(13) Uani 1 1 d .
H3S H -0.1720 0.4452 -0.0236 0.064 Uiso 1 1 calc R

loop_
_atom_site_aniso_label
_atom_site_aniso_U_11
_atom_site_aniso_U_22
_atom_site_aniso_U_33
_atom_site_aniso_U_23
_atom_site_aniso_U_13
_atom_site_aniso_U_12
F1 0.0447(16) 0.0509(16) 0.0459(18) -0.0018(12) -0.0096(13) 0.0010(11)
F2 0.0318(15) 0.0490(15) 0.074(2) -0.0095(13) -0.0087(14) 0.0029(11)
F3 0.0392(17) 0.0616(17) 0.071(2) -0.0046(14) 0.0125(14) -0.0001(11)
F4 0.0488(17) 0.0682(18) 0.0471(19) 0.0060(14) 0.0078(13) -0.0019(12)
F5 0.063(2) 0.102(2) 0.0354(17) 0.0048(15) 0.0003(15) -0.0002(16)
F6 0.083(2) 0.117(3) 0.042(2) -0.0208(18) -0.0056(16) -0.0051(17)
F7 0.080(2) 0.083(2) 0.053(2) -0.0144(15) -0.0170(17) -0.0198(17)
F8 0.0498(17) 0.0595(16) 0.0532(19) 0.0001(13) -0.0074(14) -0.0111(13)
F9 0.0489(17) 0.0493(15) 0.0545(18) -0.0017(12) 0.0031(14) -0.0092(12)
F10 0.076(2) 0.0598(17) 0.054(2) 0.0089(14) 0.0163(15) -0.0152(14)
F11 0.083(2) 0.0648(18) 0.0368(17) 0.0095(13) 0.0025(15) 0.0039(14)
F12 0.0556(18) 0.0677(18) 0.0405(17) -0.0001(13) -0.0087(14) -0.0004(13)
O1 0.0298(18) 0.0370(17) 0.064(2) 0.0006(14) -0.0048(15) 0.0024(13)
N1 0.034(2) 0.038(2) 0.035(2) 0.0026(17) 0.0009(18) 0.0001(15)
N2 0.039(2) 0.049(2) 0.043(3) 0.0081(18) -0.0033(19) -0.0016(17)
N3 0.037(2) 0.038(2) 0.037(2) 0.0028(17) -0.0014(18) 0.0024(16)
N4 0.034(2) 0.037(2) 0.036(2) -0.0008(17) 0.0016(18) 0.0014(15)
N5 0.029(2) 0.037(2) 0.032(2) -0.0018(16) 0.0008(17) 0.0034(15)
N6 0.033(2) 0.039(2) 0.036(2) -0.0014(16) -0.0023(18) -0.0011(15)
C1 0.034(3) 0.037(2) 0.036(3) -0.005(2) -0.003(2) 0.0007(19)
C2 0.036(3) 0.028(2) 0.046(3) 0.002(2) -0.006(2) -0.0001(18)
C3 0.041(3) 0.031(3) 0.044(3) -0.004(2) -0.003(2) -0.0022(18)
C4 0.030(3) 0.037(3) 0.052(3) -0.002(2) -0.006(2) -0.0023(19)
C5 0.030(3) 0.036(2) 0.057(3) 0.000(2) 0.010(2) -0.0052(19)
C6 0.046(3) 0.038(3) 0.045(3) 0.000(2) 0.004(3) -0.004(2)
C7 0.033(3) 0.040(2) 0.043(3) 0.003(2) 0.002(2) -0.0008(19)
C8 0.030(3) 0.041(3) 0.042(3) 0.011(2) 0.001(2) 0.0020(19)
C9 0.038(3) 0.046(3) 0.037(3) 0.010(2) -0.004(2) 0.003(2)
C10 0.041(3) 0.048(3) 0.034(3) 0.004(2) -0.005(2) 0.008(2)
C11 0.047(3) 0.072(4) 0.036(3) 0.007(3) -0.002(3) 0.012(3)
C12 0.066(4) 0.084(4) 0.029(3) -0.012(3) -0.009(3) 0.004(3)
C13 0.056(3) 0.061(3) 0.040(3) -0.008(3) -0.017(3) -0.007(2)
C14 0.043(3) 0.053(3) 0.039(3) 0.002(2) -0.008(2) 0.002(2)
C15 0.031(3) 0.046(3) 0.032(3) 0.002(2) -0.005(2) 0.003(2)
C16 0.034(3) 0.035(2) 0.038(3) 0.002(2) -0.005(2) 0.0012(19)
C17 0.025(2) 0.038(3) 0.042(3) -0.002(2) 0.007(2) -0.0005(19)
C18 0.032(3) 0.040(2) 0.034(3) -0.005(2) 0.008(2) 0.0026(19)
C19 0.038(3) 0.046(3) 0.045(3) -0.006(2) 0.009(2) 0.000(2)
C20 0.061(3) 0.041(3) 0.043(3) -0.001(2) 0.017(3) -0.002(2)
C21 0.061(3) 0.050(3) 0.026(3) 0.001(2) 0.007(3) 0.005(3)
C22 0.048(3) 0.050(3) 0.032(3) -0.004(2) -0.001(2) 0.006(2)
C23 0.038(3) 0.038(2) 0.031(3) -0.003(2) 0.006(2) 0.0042(19)
C24 0.037(3) 0.038(2) 0.037(3) -0.009(2) -0.002(2) 0.006(2)
C25 0.034(3) 0.033(2) 0.046(3) 0.001(2) -0.004(2) 0.0001(19)
C26 0.039(3) 0.045(3) 0.049(3) 0.007(2) 0.005(2) 0.002(2)
C27 0.049(3) 0.044(3) 0.038(3) 0.003(2) -0.004(2) 0.003(2)
C28 0.045(3) 0.032(2) 0.040(3) -0.003(2) 0.009(2) -0.001(2)
C29 0.046(3) 0.033(2) 0.050(3) 0.005(2) -0.007(2) 0.001(2)
C30 0.041(3) 0.039(3) 0.054(3) 0.005(2) 0.006(3) 0.006(2)
C31 0.054(3) 0.039(3) 0.047(3) -0.002(2) 0.010(3) 0.004(2)
C32 0.068(4) 0.039(3) 0.043(3) -0.005(2) -0.003(3) 0.001(2)
C33 0.045(3) 0.034(2) 0.038(3) -0.0033(19) 0.000(2) 0.003(2)
C34 0.053(3) 0.032(2) 0.044(3) 0.000(2) -0.007(2) -0.006(2)
B1 0.033(3) 0.040(3) 0.041(3) -0.002(2) -0.004(2) 0.006(2)
C1S 0.064(4) 0.052(3) 0.046(3) -0.007(3) -0.004(3) 0.008(3)
C2S 0.057(3) 0.051(3) 0.051(3) -0.009(3) 0.004(3) -0.001(2)
C3S 0.048(3) 0.059(3) 0.053(4) -0.017(3) -0.010(3) 0.010(3)

loop_
_atom_type_symbol
_atom_type_description
_atom_type_scat_dispersion_real
_atom_type_scat_dispersion_imag
_atom_type_scat_source
C C 0.0033 0.0016 'International Tables Vol C Tables 4.2.6.8 and 6.1.1.4'
H H 0.0000 0.0000 'International Tables Vol C Tables 4.2.6.8 and 6.1.1.4'
B B 0.0013 0.0007 'International Tables Vol C Tables 4.2.6.8 and 6.1.1.4'
N N 0.0061 0.0033 'International Tables Vol C Tables 4.2.6.8 and 6.1.1.4'
O O 0.0106 0.0060 'International Tables Vol C Tables 4.2.6.8 and 6.1.1.4'
F F 0.0171 0.0103 'International Tables Vol C Tables 4.2.6.8 and 6.1.1.4'

loop_
_geom_angle_atom_site_label_1
_geom_angle_atom_site_label_2
_geom_angle_atom_site_label_3
_geom_angle
_geom_angle_site_symmetry_1
_geom_angle_site_symmetry_3
C25 O1 B1 120.5(3) . .
C1 N1 C8 113.3(4) . .
C1 N1 B1 123.0(4) . .
C8 N1 B1 123.0(4) . .
C8 N2 C9 115.7(4) . .
C9 N3 C16 112.4(4) . .
C9 N3 B1 122.4(4) . .
C16 N3 B1 123.5(4) . .
C16 N4 C17 117.1(4) . .
C24 N5 C17 112.9(3) . .
C24 N5 B1 122.0(4) . .
C17 N5 B1 123.3(4) . .
C24 N6 C1 116.4(4) . .
N6 C1 N1 122.6(4) . .
N6 C1 C2 130.3(4) . .
N1 C1 C2 105.5(4) . .
C3 C2 C7 120.0(4) . .
C3 C2 C1 132.6(4) . .
C7 C2 C1 107.3(4) . .
F1 C3 C4 119.6(4) . .
F1 C3 C2 121.3(4) . .
C4 C3 C2 119.1(4) . .
F2 C4 C3 119.5(4) . .
F2 C4 C5 119.6(4) . .
C3 C4 C5 120.8(4) . .
F3 C5 C6 120.3(5) . .
F3 C5 C4 118.9(4) . .
C6 C5 C4 120.8(4) . .
F4 C6 C5 119.1(4) . .
F4 C6 C7 121.3(4) . .
C5 C6 C7 119.6(5) . .
C6 C7 C2 119.6(4) . .
C6 C7 C8 132.6(5) . .
C2 C7 C8 107.4(4) . .
N2 C8 N1 123.0(4) . .
N2 C8 C7 130.3(4) . .
N1 C8 C7 105.1(4) . .
N2 C9 N3 123.8(4) . .
N2 C9 C10 128.6(4) . .
N3 C9 C10 105.7(4) . .
C11 C10 C15 120.1(4) . .
C11 C10 C9 132.1(4) . .
C15 C10 C9 107.3(4) . .
F5 C11 C12 120.0(5) . .
F5 C11 C10 121.2(5) . .
C12 C11 C10 118.8(5) . .
F6 C12 C11 120.2(5) . .
F6 C12 C13 119.0(5) . .
C11 C12 C13 120.9(5) . .
F7 C13 C14 120.5(5) . .
F7 C13 C12 118.5(5) . .
C14 C13 C12 120.9(4) . .
F8 C14 C15 121.5(4) . .
F8 C14 C13 119.0(4) . .
C15 C14 C13 119.5(4) . .
C14 C15 C10 119.7(4) . .
C14 C15 C16 133.0(4) . .
C10 C15 C16 107.0(4) . .
N4 C16 N3 122.6(4) . .
N4 C16 C15 128.9(4) . .
N3 C16 C15 106.2(4) . .
N4 C17 N5 122.9(4) . .
N4 C17 C18 130.2(4) . .
N5 C17 C18 105.3(4) . .
C19 C18 C23 121.1(4) . .
C19 C18 C17 131.6(4) . .
C23 C18 C17 107.1(3) . .
F9 C19 C18 122.3(4) . .
F9 C19 C20 119.3(4) . .
C18 C19 C20 118.4(4) . .
F10 C20 C21 118.7(4) . .
F10 C20 C19 120.4(5) . .
C21 C20 C19 120.8(4) . .
F11 C21 C22 120.1(4) . .
F11 C21 C20 118.7(4) . .
C22 C21 C20 121.2(4) . .
F12 C22 C21 119.6(4) . .
F12 C22 C23 121.5(4) . .
C21 C22 C23 118.9(4) . .
C22 C23 C18 119.5(4) . .
C22 C23 C24 132.2(4) . .
C18 C23 C24 107.9(4) . .
N6 C24 N5 123.3(4) . .
N6 C24 C23 129.6(4) . .
N5 C24 C23 105.3(4) . .
O1 C25 C34 120.9(4) . .
O1 C25 C26 118.9(4) . .
C34 C25 C26 120.2(4) . .
C27 C26 C25 121.1(4) . .
C27 C26 H26A 119.4 . .
C25 C26 H26A 119.4 . .
C26 C27 C28 120.8(4) . .
C26 C27 H27A 119.6 . .
C28 C27 H27A 119.6 . .
C27 C28 C33 118.5(4) . .
C27 C28 C29 122.3(4) . .
C33 C28 C29 119.1(4) . .
C30 C29 C28 120.6(4) . .
C30 C29 H29A 119.7 . .
C28 C29 H29A 119.7 . .
C29 C30 C31 119.5(4) . .
C29 C30 H30A 120.3 . .
C31 C30 H30A 120.3 . .
C32 C31 C30 121.1(4) . .
C32 C31 H31A 119.5 . .
C30 C31 H31A 119.5 . .
C31 C32 C33 121.8(5) . .
C31 C32 H32A 119.1 . .
C33 C32 H32A 119.1 . .
C32 C33 C34 123.1(4) . .
C32 C33 C28 117.8(4) . .
C34 C33 C28 119.1(4) . .
C25 C34 C33 120.2(4) . .
C25 C34 H34A 119.9 . .
C33 C34 H34A 119.9 . .
O1 B1 N1 109.4(4) . .
O1 B1 N3 117.4(4) . .
N1 B1 N3 104.0(4) . .
O1 B1 N5 117.0(4) . .
N1 B1 N5 103.9(3) . .
N3 B1 N5 103.6(4) . .
C3S C1S C2S 119.2(5) 5_565 .
C3S C1S H1S 120.4 5_565 .
C2S C1S H1S 120.4 . .
C3S C2S C1S 120.7(5) . .
C3S C2S H2S 119.6 . .
C1S C2S H2S 119.6 . .
C2S C3S C1S 120.1(5) . 5_565
C2S C3S H3S 120.0 . .
C1S C3S H3S 120.0 5_565 .

loop_
_geom_bond_atom_site_label_1
_geom_bond_atom_site_label_2
_geom_bond_distance
_geom_bond_site_symmetry_2
F1 C3 1.337(5) .
F2 C4 1.333(5) .
F3 C5 1.336(5) .
F4 C6 1.351(5) .
F5 C11 1.333(5) .
F6 C12 1.330(5) .
F7 C13 1.339(5) .
F8 C14 1.346(5) .
F9 C19 1.338(5) .
F10 C20 1.338(5) .
F11 C21 1.343(5) .
F12 C22 1.343(5) .
O1 C25 1.373(5) .
O1 B1 1.439(6) .
N1 C1 1.359(5) .
N1 C8 1.369(5) .
N1 B1 1.489(6) .
N2 C8 1.347(5) .
N2 C9 1.348(5) .
N3 C9 1.365(5) .
N3 C16 1.377(5) .
N3 B1 1.500(6) .
N4 C16 1.337(5) .
N4 C17 1.341(5) .
N5 C24 1.368(5) .
N5 C17 1.373(5) .
N5 B1 1.505(6) .
N6 C24 1.342(5) .
N6 C1 1.350(5) .
C1 C2 1.448(6) .
C2 C3 1.386(6) .
C2 C7 1.415(6) .
C3 C4 1.380(6) .
C4 C5 1.382(6) .
C5 C6 1.375(6) .
C6 C7 1.384(6) .
C7 C8 1.447(6) .
C9 C10 1.449(6) .
C10 C11 1.397(6) .
C10 C15 1.429(6) .
C11 C12 1.376(7) .
C12 C13 1.398(7) .
C13 C14 1.378(6) .
C14 C15 1.378(6) .
C15 C16 1.435(6) .
C17 C18 1.453(6) .
C18 C19 1.375(6) .
C18 C23 1.414(6) .
C19 C20 1.387(6) .
C20 C21 1.383(6) .
C21 C22 1.378(6) .
C22 C23 1.386(6) .
C23 C24 1.443(6) .
C25 C34 1.379(6) .
C25 C26 1.397(6) .
C26 C27 1.367(6) .
C26 H26A 0.9500 .
C27 C28 1.415(6) .
C27 H27A 0.9500 .
C28 C33 1.429(6) .
C28 C29 1.429(6) .
C29 C30 1.359(6) .
C29 H29A 0.9500 .
C30 C31 1.409(6) .
C30 H30A 0.9500 .
C31 C32 1.352(6) .
C31 H31A 0.9500 .
C32 C33 1.399(6) .
C32 H32A 0.9500 .
C33 C34 1.427(6) .
C34 H34A 0.9500 .
C1S C3S 1.381(6) 5_565
C1S C2S 1.386(6) .
C1S H1S 0.9500 .
C2S C3S 1.377(7) .
C2S H2S 0.9500 .
C3S C1S 1.381(6) 5_565
C3S H3S 0.9500 .
